data_4087638
loop_
_publ_author_name
'Speck, J. Matth\"aus'
'Korb, Marcus'
'Schade, Alexander'
'Spange, Stefan'
'Lang, Heinrich'

_publ_section_title
;
 Ferrocenes Bridged by Ethylenediamino Thiophene: Varying Charge Transfer
 Properties in a Series of 3,4-Di-N-substituted 2,5-Diferrocenyl
 Thiophenes
;
_journal_issue 15
_journal_name_full Organometallics
_journal_page_first 3788
_journal_paper_doi 10.1021/acs.organomet.5b00450
_journal_volume 34
_journal_year 2015
_chemical_formula_moiety 'C28 H30 Fe2 N2 S'
_chemical_formula_sum 'C28 H30 Fe2 N2 S'
_chemical_formula_weight 538.30
_space_group_crystal_system orthorhombic
_space_group_IT_number 43
_space_group_name_Hall 'F 2 -2d'
_space_group_name_H-M_alt 'F d d 2'
_atom_sites_solution_hydrogens geom
_audit_creation_method SHELXL-2013
_cell_angle_alpha 90
_cell_angle_beta 90
_cell_angle_gamma 90
_cell_formula_units_Z 8
_cell_length_a 20.1203(8)
_cell_length_b 17.7202(7)
_cell_length_c 12.6570(5)
_cell_measurement_reflns_used 3744
_cell_measurement_temperature 110
_cell_measurement_theta_max 28.2050
_cell_measurement_theta_min 3.7990
_cell_volume 4512.7(3)
_computing_cell_refinement
;
CrysAlisPro, Agilent Technologies,
Version 1.171.37.31 (release 14-01-2014 CrysAlis171 .NET)
(compiled Jan 14 2014,18:38:05)
;
_computing_data_collection
;
CrysAlisPro, Agilent Technologies,
Version 1.171.37.31 (release 14-01-2014 CrysAlis171 .NET)
(compiled Jan 14 2014,18:38:05)
;
_computing_data_reduction
;
CrysAlisPro, Agilent Technologies,
Version 1.171.37.31 (release 14-01-2014 CrysAlis171 .NET)
(compiled Jan 14 2014,18:38:05)
;
_computing_structure_refinement 'SHELXL-2013 (Sheldrick, 2013)'
_computing_structure_solution 'SHELXS-2013 (Sheldrick, 2013)'
_diffrn_ambient_temperature 110
_diffrn_measured_fraction_theta_full 0.997
_diffrn_measured_fraction_theta_max 0.997
_diffrn_measurement_device_type 'oxford gemini s'
_diffrn_measurement_method '\w scans'
_diffrn_radiation_type MoK\a
_diffrn_radiation_wavelength 0.71073
_diffrn_reflns_av_R_equivalents 0.0282
_diffrn_reflns_av_unetI/netI 0.0280
_diffrn_reflns_Laue_measured_fraction_full 0.997
_diffrn_reflns_Laue_measured_fraction_max 0.997
_diffrn_reflns_limit_h_max 23
_diffrn_reflns_limit_h_min -23
_diffrn_reflns_limit_k_max 21
_diffrn_reflns_limit_k_min -21
_diffrn_reflns_limit_l_max 10
_diffrn_reflns_limit_l_min -15
_diffrn_reflns_number 5427
_diffrn_reflns_point_group_measured_fraction_full 0.814
_diffrn_reflns_point_group_measured_fraction_max 0.814
_diffrn_reflns_theta_full 25.000
_diffrn_reflns_theta_max 24.990
_diffrn_reflns_theta_min 3.064
_diffrn_standards_decay_% 0
_diffrn_standards_interval_count 50
_diffrn_standards_interval_time 10
_diffrn_standards_number 2
_exptl_absorpt_coefficient_mu 1.399
_exptl_absorpt_correction_T_max 1.00000
_exptl_absorpt_correction_T_min 0.97565
_exptl_absorpt_correction_type multi-scan
_exptl_absorpt_process_details
;
CrysAlisPro, Agilent Technologies,
Version 1.171.37.31 (release 14-01-2014 CrysAlis171 .NET)
(compiled Jan 14 2014,18:38:05)
Empirical absorption correction using spherical harmonics,
 implemented in SCALE3 ABSPACK scaling algorithm.
;
_exptl_crystal_colour orange
_exptl_crystal_density_diffrn 1.585
_exptl_crystal_description prism
_exptl_crystal_F_000 2240
_exptl_crystal_size_max 0.15
_exptl_crystal_size_mid 0.15
_exptl_crystal_size_min 0.15
_refine_diff_density_max 0.427
_refine_diff_density_min -0.212
_refine_diff_density_rms 0.059
_refine_ls_abs_structure_details
;
 Flack x determined using 537 quotients [(I+)-(I-)]/[(I+)+(I-)]
 (Parsons and Flack (2004), Acta Cryst. A60, s61).
;
_refine_ls_abs_structure_Flack 0.020(13)
_refine_ls_extinction_method none
_refine_ls_goodness_of_fit_ref 1.079
_refine_ls_hydrogen_treatment constr
_refine_ls_matrix_type full
_refine_ls_number_parameters 152
_refine_ls_number_reflns 1612
_refine_ls_number_restraints 1
_refine_ls_restrained_S_all 1.078
_refine_ls_R_factor_all 0.0268
_refine_ls_R_factor_gt 0.0253
_refine_ls_shift/su_max 0.000
_refine_ls_shift/su_mean 0.000
_refine_ls_structure_factor_coef Fsqd
_refine_ls_weighting_details 'w=1/[\s^2^(Fo^2^)+(0.0363P)^2^+0.8809P] where P=(Fo^2^+2Fc^2^)/3'
_refine_ls_weighting_scheme calc
_refine_ls_wR_factor_gt 0.0584
_refine_ls_wR_factor_ref 0.0590
_reflns_Friedel_coverage 0.556
_reflns_Friedel_fraction_full 0.611
_reflns_Friedel_fraction_max 0.611
_reflns_number_gt 1554
_reflns_number_total 1612
_reflns_threshold_expression 'I > 2\s(I)'
_cod_data_source_file om5b00450_si_002.cif
_cod_data_source_block JMS-121
_cod_database_code 4087638
_shelx_space_group_comment
;
The symmetry employed for this shelxl refinement is uniquely defined
by the following loop, which should always be used as a source of
symmetry information in preference to the above space-group names.
They are only intended as comments.
;
_shelxl_version_number 2013-4

loop_
_space_group_symop_operation_xyz
'x, y, z'
'-x, -y, z'
'x+1/4, -y+1/4, z+1/4'
'-x+1/4, y+1/4, z+1/4'
'x, y+1/2, z+1/2'
'-x, -y+1/2, z+1/2'
'x+1/4, -y+3/4, z+3/4'
'-x+1/4, y+3/4, z+3/4'
'x+1/2, y, z+1/2'
'-x+1/2, -y, z+1/2'
'x+3/4, -y+1/4, z+3/4'
'-x+3/4, y+1/4, z+3/4'
'x+1/2, y+1/2, z'
'-x+1/2, -y+1/2, z'
'x+3/4, -y+3/4, z+1/4'
'-x+3/4, y+3/4, z+1/4'

loop_
_atom_site_label
_atom_site_type_symbol
_atom_site_fract_x
_atom_site_fract_y
_atom_site_fract_z
_atom_site_U_iso_or_equiv
_atom_site_adp_type
_atom_site_occupancy
_atom_site_site_symmetry_order
_atom_site_calc_flag
_atom_site_refinement_flags_posn
_atom_site_refinement_flags_adp
_atom_site_refinement_flags_occupancy
C1 C 0.43791(19) -0.0084(2) 0.5038(3) 0.0179(9) Uani 1 1 d . . .
C2 C 0.46440(18) -0.00610(19) 0.4037(4) 0.0203(8) Uani 1 1 d . . .
C3 C 0.4251(3) 0.0403(3) 0.2321(4) 0.0392(12) Uani 1 1 d . . .
H3A H 0.3854 0.0684 0.2465 0.059 Uiso 1 1 calc R U .
H3B H 0.4227 0.0194 0.1622 0.059 Uiso 1 1 calc R U .
H3C H 0.4630 0.0730 0.2372 0.059 Uiso 1 1 calc R U .
C4 C 0.3788(3) -0.0742(3) 0.3015(4) 0.0385(12) Uani 1 1 d . . .
H4A H 0.3863 -0.1134 0.3525 0.058 Uiso 1 1 calc R U .
H4B H 0.3778 -0.0957 0.2319 0.058 Uiso 1 1 calc R U .
H4C H 0.3372 -0.0499 0.3159 0.058 Uiso 1 1 calc R U .
C5 C 0.36878(18) -0.0142(2) 0.5404(3) 0.0175(8) Uani 1 1 d . . .
C6 C 0.3098(2) 0.0174(2) 0.4949(3) 0.0187(9) Uani 1 1 d . . .
H6 H 0.3079 0.0466 0.4339 0.022 Uiso 1 1 calc R U .
C7 C 0.2547(2) -0.0033(2) 0.5590(3) 0.0196(9) Uani 1 1 d . . .
H7 H 0.2106 0.0098 0.5471 0.024 Uiso 1 1 calc R U .
C8 C 0.27877(18) -0.04688(19) 0.6434(5) 0.0202(8) Uani 1 1 d . . .
H8 H 0.2530 -0.0680 0.6967 0.024 Uiso 1 1 calc R U .
C9 C 0.34855(18) -0.0535(2) 0.6340(4) 0.0192(8) Uani 1 1 d . . .
H9 H 0.3765 -0.0790 0.6804 0.023 Uiso 1 1 calc R U .
C10 C 0.3825(2) 0.1494(2) 0.6640(3) 0.0247(10) Uani 1 1 d . . .
H10 H 0.4203 0.1598 0.6244 0.030 Uiso 1 1 calc R U .
C11 C 0.3171(2) 0.17348(19) 0.6412(5) 0.0252(8) Uani 1 1 d . . .
H11 H 0.3045 0.2029 0.5838 0.030 Uiso 1 1 calc R U .
C12 C 0.2744(2) 0.1455(2) 0.7197(4) 0.0235(10) Uani 1 1 d . . .
H12 H 0.2287 0.1534 0.7230 0.028 Uiso 1 1 calc R U .
C13 C 0.3121(2) 0.1033(2) 0.7925(4) 0.0248(10) Uani 1 1 d . . .
H13 H 0.2961 0.0781 0.8517 0.030 Uiso 1 1 calc R U .
C14 C 0.3795(2) 0.1067(2) 0.7583(3) 0.0242(10) Uani 1 1 d . . .
H14 H 0.4156 0.0845 0.7923 0.029 Uiso 1 1 calc R U .
N1 N 0.4315(2) -0.0198(2) 0.3077(3) 0.0343(10) Uani 1 1 d . . .
S1 S 0.5000 0.0000 0.59767(12) 0.0230(3) Uani 1 2 d S T P
Fe1 Fe 0.32218(2) 0.05763(3) 0.64496(4) 0.01536(15) Uani 1 1 d . . .

loop_
_atom_site_aniso_label
_atom_site_aniso_U_11
_atom_site_aniso_U_22
_atom_site_aniso_U_33
_atom_site_aniso_U_23
_atom_site_aniso_U_13
_atom_site_aniso_U_12
C1 0.014(2) 0.022(2) 0.017(2) -0.0023(17) -0.0038(17) 0.0018(17)
C2 0.022(2) 0.0213(17) 0.018(2) 0.0007(18) -0.0032(19) -0.0018(16)
C3 0.043(3) 0.050(3) 0.025(3) -0.005(2) -0.011(2) 0.008(2)
C4 0.029(2) 0.056(3) 0.030(3) -0.017(3) 0.002(2) -0.010(2)
C5 0.0180(19) 0.0184(18) 0.016(2) -0.0041(16) -0.0007(17) -0.0010(16)
C6 0.021(2) 0.0213(19) 0.014(2) -0.0027(17) -0.0053(17) -0.0032(18)
C7 0.0143(18) 0.0196(19) 0.025(2) -0.0058(17) -0.0051(17) -0.0016(15)
C8 0.0179(17) 0.0186(17) 0.024(2) -0.001(2) 0.003(2) -0.0030(14)
C9 0.0180(17) 0.0191(16) 0.021(2) -0.0022(17) -0.005(2) 0.0009(16)
C10 0.024(2) 0.0228(19) 0.028(3) -0.0066(17) 0.001(2) -0.0076(17)
C11 0.032(2) 0.0172(15) 0.026(2) 0.004(2) 0.003(2) 0.0045(18)
C12 0.023(2) 0.022(2) 0.025(2) -0.0066(18) 0.004(2) 0.0056(18)
C13 0.032(3) 0.027(2) 0.016(2) -0.0035(18) 0.003(2) -0.0069(19)
C14 0.024(2) 0.028(2) 0.021(2) -0.0080(17) -0.0115(18) 0.0005(18)
N1 0.033(2) 0.053(2) 0.017(2) 0.0016(19) -0.0014(18) -0.0180(19)
S1 0.0125(6) 0.0431(8) 0.0134(7) 0.000 0.000 0.0032(6)
Fe1 0.0129(2) 0.0183(2) 0.0148(3) -0.0008(2) -0.0009(2) 0.0000(2)

loop_
_atom_type_symbol
_atom_type_description
_atom_type_scat_dispersion_real
_atom_type_scat_dispersion_imag
_atom_type_scat_source
C C 0.0033 0.0016 'International Tables Vol C Tables 4.2.6.8 and 6.1.1.4'
H H 0.0000 0.0000 'International Tables Vol C Tables 4.2.6.8 and 6.1.1.4'
N N 0.0061 0.0033 'International Tables Vol C Tables 4.2.6.8 and 6.1.1.4'
S S 0.1246 0.1234 'International Tables Vol C Tables 4.2.6.8 and 6.1.1.4'
Fe Fe 0.3463 0.8444 'International Tables Vol C Tables 4.2.6.8 and 6.1.1.4'

loop_
_geom_angle_atom_site_label_1
_geom_angle_atom_site_label_2
_geom_angle_atom_site_label_3
_geom_angle
_geom_angle_site_symmetry_1
_geom_angle_site_symmetry_3
C2 C1 C5 131.2(4) . .
C2 C1 S1 110.5(3) . .
C5 C1 S1 118.3(3) . .
C1 C2 N1 127.5(3) . .
C1 C2 C2 112.8(2) . 2_655
N1 C2 C2 119.5(2) . 2_655
N1 C3 H3A 109.5 . .
N1 C3 H3B 109.5 . .
H3A C3 H3B 109.5 . .
N1 C3 H3C 109.5 . .
H3A C3 H3C 109.5 . .
H3B C3 H3C 109.5 . .
N1 C4 H4A 109.5 . .
N1 C4 H4B 109.5 . .
H4A C4 H4B 109.5 . .
N1 C4 H4C 109.5 . .
H4A C4 H4C 109.5 . .
H4B C4 H4C 109.5 . .
C9 C5 C6 106.7(3) . .
C9 C5 C1 124.3(4) . .
C6 C5 C1 129.0(4) . .
C9 C5 Fe1 68.9(2) . .
C6 C5 Fe1 68.9(2) . .
C1 C5 Fe1 126.1(3) . .
C7 C6 C5 108.4(4) . .
C7 C6 Fe1 69.8(2) . .
C5 C6 Fe1 70.3(2) . .
C7 C6 H6 125.8 . .
C5 C6 H6 125.8 . .
Fe1 C6 H6 125.7 . .
C8 C7 C6 107.9(4) . .
C8 C7 Fe1 69.9(2) . .
C6 C7 Fe1 69.5(2) . .
C8 C7 H7 126.1 . .
C6 C7 H7 126.1 . .
Fe1 C7 H7 126.0 . .
C7 C8 C9 108.9(4) . .
C7 C8 Fe1 69.9(2) . .
C9 C8 Fe1 69.7(2) . .
C7 C8 H8 125.5 . .
C9 C8 H8 125.5 . .
Fe1 C8 H8 126.4 . .
C8 C9 C5 108.1(4) . .
C8 C9 Fe1 69.9(2) . .
C5 C9 Fe1 70.3(2) . .
C8 C9 H9 125.9 . .
C5 C9 H9 125.9 . .
Fe1 C9 H9 125.5 . .
C11 C10 C14 107.2(4) . .
C11 C10 Fe1 70.3(2) . .
C14 C10 Fe1 69.4(2) . .
C11 C10 H10 126.4 . .
C14 C10 H10 126.4 . .
Fe1 C10 H10 125.4 . .
C12 C11 C10 108.6(4) . .
C12 C11 Fe1 70.2(2) . .
C10 C11 Fe1 69.38(19) . .
C12 C11 H11 125.7 . .
C10 C11 H11 125.7 . .
Fe1 C11 H11 126.3 . .
C11 C12 C13 108.6(4) . .
C11 C12 Fe1 69.9(2) . .
C13 C12 Fe1 69.4(2) . .
C11 C12 H12 125.7 . .
C13 C12 H12 125.7 . .
Fe1 C12 H12 126.6 . .
C12 C13 C14 107.0(4) . .
C12 C13 Fe1 70.5(3) . .
C14 C13 Fe1 69.2(2) . .
C12 C13 H13 126.5 . .
C14 C13 H13 126.5 . .
Fe1 C13 H13 125.4 . .
C10 C14 C13 108.5(4) . .
C10 C14 Fe1 70.0(2) . .
C13 C14 Fe1 69.9(2) . .
C10 C14 H14 125.7 . .
C13 C14 H14 125.7 . .
Fe1 C14 H14 125.9 . .
C2 N1 C4 120.8(4) . .
C2 N1 C3 119.3(4) . .
C4 N1 C3 113.3(4) . .
C1 S1 C1 93.3(3) 2_655 .
C14 Fe1 C10 40.62(17) . .
C14 Fe1 C6 150.79(17) . .
C10 Fe1 C6 117.34(17) . .
C14 Fe1 C9 108.18(17) . .
C10 Fe1 C9 128.38(16) . .
C6 Fe1 C9 68.45(18) . .
C14 Fe1 C13 40.85(17) . .
C10 Fe1 C13 68.65(18) . .
C6 Fe1 C13 167.01(16) . .
C9 Fe1 C13 117.98(18) . .
C14 Fe1 C7 167.25(17) . .
C10 Fe1 C7 151.12(17) . .
C6 Fe1 C7 40.66(16) . .
C9 Fe1 C7 68.17(16) . .
C13 Fe1 C7 128.95(17) . .
C14 Fe1 C8 129.4(2) . .
C10 Fe1 C8 167.01(16) . .
C6 Fe1 C8 67.9(2) . .
C9 Fe1 C8 40.43(14) . .
C13 Fe1 C8 109.0(2) . .
C7 Fe1 C8 40.12(19) . .
C14 Fe1 C11 67.56(19) . .
C10 Fe1 C11 40.28(16) . .
C6 Fe1 C11 108.7(2) . .
C9 Fe1 C11 166.69(17) . .
C13 Fe1 C11 67.7(2) . .
C7 Fe1 C11 118.76(18) . .
C8 Fe1 C11 151.86(16) . .
C14 Fe1 C12 67.59(18) . .
C10 Fe1 C12 67.77(16) . .
C6 Fe1 C12 129.28(17) . .
C9 Fe1 C12 151.68(18) . .
C13 Fe1 C12 40.14(18) . .
C7 Fe1 C12 109.42(17) . .
C8 Fe1 C12 119.25(17) . .
C11 Fe1 C12 39.93(19) . .
C14 Fe1 C5 117.27(16) . .
C10 Fe1 C5 107.29(16) . .
C6 Fe1 C5 40.86(15) . .
C9 Fe1 C5 40.84(17) . .
C13 Fe1 C5 151.09(17) . .
C7 Fe1 C5 68.58(15) . .
C8 Fe1 C5 68.23(17) . .
C11 Fe1 C5 128.61(18) . .
C12 Fe1 C5 166.83(17) . .

loop_
_geom_bond_atom_site_label_1
_geom_bond_atom_site_label_2
_geom_bond_distance
_geom_bond_site_symmetry_2
C1 C2 1.375(6) .
C1 C5 1.469(5) .
C1 S1 1.730(4) .
C2 N1 1.406(6) .
C2 C2 1.449(7) 2_655
C3 N1 1.437(6) .
C3 H3A 0.9600 .
C3 H3B 0.9600 .
C3 H3C 0.9600 .
C4 N1 1.433(6) .
C4 H4A 0.9600 .
C4 H4B 0.9600 .
C4 H4C 0.9600 .
C5 C9 1.433(6) .
C5 C6 1.434(5) .
C5 Fe1 2.063(4) .
C6 C7 1.421(6) .
C6 Fe1 2.044(4) .
C6 H6 0.9300 .
C7 C8 1.404(6) .
C7 Fe1 2.047(4) .
C7 H7 0.9300 .
C8 C9 1.414(5) .
C8 Fe1 2.048(4) .
C8 H8 0.9300 .
C9 Fe1 2.045(4) .
C9 H9 0.9300 .
C10 C11 1.411(6) .
C10 C14 1.416(6) .
C10 Fe1 2.043(4) .
C10 H10 0.9300 .
C11 C12 1.405(7) .
C11 Fe1 2.056(3) .
C11 H11 0.9300 .
C12 C13 1.409(6) .
C12 Fe1 2.060(4) .
C12 H12 0.9300 .
C13 C14 1.424(6) .
C13 Fe1 2.046(5) .
C13 H13 0.9300 .
C14 Fe1 2.036(4) .
C14 H14 0.9300 .
S1 C1 1.730(4) 2_655

loop_
_geom_torsion_atom_site_label_1
_geom_torsion_atom_site_label_2
_geom_torsion_atom_site_label_3
_geom_torsion_atom_site_label_4
_geom_torsion
_geom_torsion_site_symmetry_1
_geom_torsion_site_symmetry_4
C5 C1 C2 N1 -10.1(7) . .
S1 C1 C2 N1 172.0(3) . .
C5 C1 C2 C2 175.3(4) . 2_655
S1 C1 C2 C2 -2.7(5) . 2_655
C2 C1 C5 C9 146.0(4) . .
S1 C1 C5 C9 -36.2(5) . .
C2 C1 C5 C6 -35.5(7) . .
S1 C1 C5 C6 142.3(4) . .
C2 C1 C5 Fe1 -126.4(4) . .
S1 C1 C5 Fe1 51.4(4) . .
C9 C5 C6 C7 -0.8(4) . .
C1 C5 C6 C7 -179.6(4) . .
Fe1 C5 C6 C7 -59.6(3) . .
C9 C5 C6 Fe1 58.8(3) . .
C1 C5 C6 Fe1 -120.0(4) . .
C5 C6 C7 C8 0.2(4) . .
Fe1 C6 C7 C8 -59.7(3) . .
C5 C6 C7 Fe1 59.9(3) . .
C6 C7 C8 C9 0.5(5) . .
Fe1 C7 C8 C9 -58.9(3) . .
C6 C7 C8 Fe1 59.4(3) . .
C7 C8 C9 C5 -1.0(5) . .
Fe1 C8 C9 C5 -60.1(3) . .
C7 C8 C9 Fe1 59.1(3) . .
C6 C5 C9 C8 1.1(4) . .
C1 C5 C9 C8 179.9(4) . .
Fe1 C5 C9 C8 59.9(3) . .
C6 C5 C9 Fe1 -58.7(2) . .
C1 C5 C9 Fe1 120.1(4) . .
C14 C10 C11 C12 -0.5(5) . .
Fe1 C10 C11 C12 59.4(3) . .
C14 C10 C11 Fe1 -59.9(3) . .
C10 C11 C12 C13 -0.2(5) . .
Fe1 C11 C12 C13 58.7(3) . .
C10 C11 C12 Fe1 -58.9(3) . .
C11 C12 C13 C14 0.8(5) . .
Fe1 C12 C13 C14 59.8(3) . .
C11 C12 C13 Fe1 -59.0(3) . .
C11 C10 C14 C13 1.0(4) . .
Fe1 C10 C14 C13 -59.5(3) . .
C11 C10 C14 Fe1 60.5(3) . .
C12 C13 C14 C10 -1.1(4) . .
Fe1 C13 C14 C10 59.5(3) . .
C12 C13 C14 Fe1 -60.6(3) . .
C1 C2 N1 C4 -33.6(6) . .
C2 C2 N1 C4 140.7(5) 2_655 .
C1 C2 N1 C3 116.0(5) . .
C2 C2 N1 C3 -69.7(6) 2_655 .
C2 C1 S1 C1 1.00(18) . 2_655
C5 C1 S1 C1 -177.2(4) . 2_655
